data_7050799
loop_
_publ_author_name
'Fujimoto, Miki'
'Hashimoto, Masao'
'Itoh, Kuniaki'

_publ_section_title
;
Photodimerizaion of Enaminoketo-natoboron Difluorides
;
_journal_name_full 'New Journal of Chemistry'
_journal_paper_doi 10.1039/b110975h
_journal_year 2002
_chemical_formula_moiety 'C22 H24 B2 F4 N2 O2 '
_chemical_formula_sum 'C22 H24 B2 F4 N2 O2'
_chemical_formula_weight 446.06
_chemical_melting_point 137.9(9)
_space_group_IT_number 14
_symmetry_cell_setting monoclinic
_symmetry_space_group_name_Hall '-P 2ybc'
_symmetry_space_group_name_H-M 'P 1 21/c 1'
_cell_angle_alpha 90
_cell_angle_beta 99.76(1)
_cell_angle_gamma 90
_cell_formula_units_Z 2
_cell_length_a 6.043(2)
_cell_length_b 11.192(2)
_cell_length_c 15.715(2)
_cell_measurement_temperature 294.2
_cell_volume 1047.5(3)
_diffrn_ambient_temperature 294.2
_exptl_crystal_density_diffrn 1.414
_refine_ls_R_factor_obs 0.0507
_refine_ls_wR_factor_obs 0.0473
_cod_depositor_comments
;
The following automatic conversions were performed:

'_chemical_melting_point' value '137-138.8' was changed to '137.9(9)'
- the average value was taken and precision was estimated.

Automatic conversion script
Id: cif_fix_values 1646 2011-03-28 12:23:43Z adriana 
;
_cod_original_sg_symbol_H-M 'P 21/c'
_cod_original_formula_sum 'C22 H24 B2 F4 N2 O2 '
_cod_database_code 7050799

loop_
_symmetry_equiv_pos_as_xyz
'  +x,  +y,  +z'
'  -x,1/2+y,1/2-z'
'  -x,  -y,  -z'
'  +x,1/2-y,1/2+z'

loop_
_atom_site_aniso_label
_atom_site_aniso_U_11
_atom_site_aniso_U_22
_atom_site_aniso_U_33
_atom_site_aniso_U_12
_atom_site_aniso_U_13
_atom_site_aniso_U_23
F(1) 0.0839(10) 0.0495(8) 0.0339(7) 0.0069(7) 0.0130(6) 0.0118(6)
F(2) 0.0383(7) 0.077(1) 0.0571(8) -0.0048(7) -0.0086(6) -0.0151(7)
O(1) 0.0283(7) 0.0389(8) 0.0304(7) 0.0044(6) -0.0005(5) -0.0012(6)
N(1) 0.0434(10) 0.0316(9) 0.0253(8) -0.0047(7) 0.0028(7) -0.0016(7)
C(1) 0.0280(10) 0.0271(9) 0.0240(9) 0.0040(8) 0.0011(7) 0.0005(7)
C(2) 0.0290(10) 0.0274(9) 0.0242(9) 0.0046(8) 0.0036(7) 0.0002(7)
C(3) 0.043(1) 0.0270(10) 0.0246(9) 0.0004(8) 0.0088(8) 0.0013(7)
C(4) 0.036(1) 0.0267(9) 0.0249(9) 0.0045(8) 0.0054(8) -0.0006(7)
C(5) 0.044(1) 0.034(1) 0.042(1) 0.010(1) 0.0000(10) 0.0041(9)
C(6) 0.069(2) 0.030(1) 0.063(2) 0.015(1) 0.003(1) 0.012(1)
C(7) 0.071(2) 0.026(1) 0.067(2) -0.002(1) 0.011(1) 0.003(1)
C(8) 0.049(1) 0.035(1) 0.051(1) -0.006(1) 0.007(1) -0.0006(10)
C(9) 0.038(1) 0.029(1) 0.037(1) 0.0012(9) 0.0037(9) 0.0041(9)
C(10) 0.061(2) 0.034(1) 0.043(1) 0.011(1) 0.010(1) -0.008(1)
C(11) 0.068(2) 0.052(2) 0.041(1) -0.013(1) -0.001(1) -0.019(1)
B(1) 0.037(1) 0.041(1) 0.028(1) 0.000(1) -0.0017(9) 0.0033(10)

loop_
_atom_site_label
_atom_site_fract_x
_atom_site_fract_y
_atom_site_fract_z
_atom_site_U_iso_or_equiv
_atom_site_thermal_displace_type
_atom_site_calc_flag
_atom_site_calc_attached_atom
_atom_site_occupancy
_atom_site_refinement_flags
F1 0.2843(2) -0.0717(1) 0.23483(7) 0.0554(4) Uani d . 1.00 .
F2 0.5696(2) 0.0305(1) 0.19153(8) 0.0595(4) Uani d . 1.00 .
O1 0.3085(2) -0.0537(1) 0.08653(8) 0.0332(4) Uani d . 1.00 .
N1 0.1994(3) 0.1188(1) 0.16963(10) 0.0338(4) Uani d . 1.00 .
C1 0.0859(3) -0.0707(2) 0.0447(1) 0.0267(5) Uani d . 1.00 .
C2 -0.0703(3) 0.0366(2) 0.0543(1) 0.0270(5) Uani d . 1.00 .
C3 0.0107(3) 0.1310(2) 0.1188(1) 0.0311(5) Uani d . 1.00 .
C4 -0.0049(3) -0.1936(2) 0.0616(1) 0.0292(5) Uani d . 1.00 .
C5 0.1358(4) -0.2813(2) 0.1031(1) 0.0410(6) Uani d . 1.00 .
C6 0.0565(5) -0.3957(2) 0.1134(2) 0.0550(8) Uani d . 1.00 .
C7 -0.1632(5) -0.4244(2) 0.0813(2) 0.0547(8) Uani d . 1.00 .
C8 -0.3056(4) -0.3385(2) 0.0398(1) 0.0454(7) Uani d . 1.00 .
C9 -0.2282(3) -0.2233(2) 0.0311(1) 0.0350(5) Uani d . 1.00 .
C10 -0.1356(5) 0.2377(2) 0.1203(2) 0.0460(7) Uani d . 1.00 .
C11 0.2860(6) 0.2142(3) 0.2313(2) 0.0548(8) Uani d . 1.00 .
B1 0.3462(4) -0.0011(2) 0.1703(1) 0.0364(6) Uani d . 1.00 .
H1 -0.216(3) 0.014(2) 0.063(1) 0.030(5) Uiso calc . 1.00 .
H2 0.281(4) -0.260(2) 0.124(1) 0.044(6) Uiso calc . 1.00 .
H3 0.162(4) -0.452(2) 0.144(2) 0.070(8) Uiso calc . 1.00 .
H4 -0.226(4) -0.505(2) 0.089(1) 0.060(7) Uiso calc . 1.00 .
H5 -0.466(4) -0.359(2) 0.019(1) 0.052(7) Uiso calc . 1.00 .
H6 -0.327(3) -0.167(2) 0.003(1) 0.039(6) Uiso calc . 1.00 .
H7 -0.266(4) 0.234(2) 0.077(2) 0.070(8) Uiso calc . 1.00 .
H8 -0.179(4) 0.255(3) 0.175(2) 0.084(9) Uiso calc . 1.00 .
H9 -0.046(5) 0.309(3) 0.106(2) 0.088(10) Uiso calc . 1.00 .
H10 0.170(5) 0.246(3) 0.261(2) 0.10(1) Uiso calc . 1.00 .
H11 0.355(5) 0.271(3) 0.201(2) 0.10(1) Uiso calc . 1.00 .
H12 0.417(5) 0.184(3) 0.271(2) 0.09(1) Uiso calc . 1.00 .

loop_
_geom_bond_atom_site_label_1
_geom_bond_atom_site_label_2
_geom_bond_distance
_geom_bond_site_symmetry_1
_geom_bond_site_symmetry_2
_geom_bond_publ_flag
F(1) B(1) 1.385(3) 1_555 1_555 yes
F(2) B(1) 1.381(3) 1_555 1_555 yes
O(1) C(1) 1.407(2) 1_555 1_555 yes
O(1) B(1) 1.425(3) 1_555 1_555 yes
N(1) C(3) 1.284(2) 1_555 1_555 yes
N(1) C(11) 1.477(3) 1_555 1_555 yes
N(1) B(1) 1.608(3) 1_555 1_555 yes
C(1) C(2) 1.550(2) 1_555 1_555 yes
C(1) C(2) 1.589(2) 1_555 3_555 yes
C(1) C(4) 1.521(3) 1_555 1_555 yes
C(2) C(3) 1.488(3) 1_555 1_555 yes
C(2) H(1) 0.95(2) 1_555 1_555 no
C(3) C(10) 1.489(3) 1_555 1_555 yes
C(4) C(5) 1.387(3) 1_555 1_555 yes
C(4) C(9) 1.393(3) 1_555 1_555 yes
C(5) C(6) 1.387(3) 1_555 1_555 yes
C(5) H(2) 0.92(2) 1_555 1_555 no
C(6) C(7) 1.376(4) 1_555 1_555 yes
C(6) H(3) 0.97(2) 1_555 1_555 no
C(7) C(8) 1.378(3) 1_555 1_555 yes
C(7) H(4) 0.99(3) 1_555 1_555 no
C(8) C(9) 1.387(3) 1_555 1_555 yes
C(8) H(5) 1.00(2) 1_555 1_555 no
C(9) H(6) 0.92(2) 1_555 1_555 no
C(10) H(7) 0.95(3) 1_555 1_555 no
C(10) H(8) 0.96(3) 1_555 1_555 no
C(10) H(9) 1.01(3) 1_555 1_555 no
C(11) H(10) 0.97(3) 1_555 1_555 no
C(11) H(11) 0.93(3) 1_555 1_555 no
C(11) H(12) 0.98(3) 1_555 1_555 no
